data_4318760
loop_
_publ_author_name
'Franck Gascoin'
'Slavi C. Sevov'

_publ_section_title
;
 Synthesis and Characterization of K38Nb7As24 and Cs9Nb2As6: The First
 Mixed-Valence Transition-Metal Zintl Phases
;
_journal_name_full 'Inorganic Chemistry'
_journal_page_first 5920
_journal_page_last 5924
_journal_paper_doi 10.1021/ic020250b
_journal_volume 41
_journal_year 2002
_chemical_formula_moiety Cs9Nb2As6
_chemical_formula_sum 'As6 Cs9 Nb2'
_chemical_formula_weight 1831.53
_chemical_name_common Cs9Nb2As6
_chemical_name_systematic
;
   ?
;
_space_group_IT_number 61
_symmetry_cell_setting orthorhombic
_symmetry_space_group_name_Hall '-P 2ac 2ab'
_symmetry_space_group_name_H-M 'P b c a'
_atom_sites_solution_hydrogens geom
_atom_sites_solution_primary direct
_atom_sites_solution_secondary difmap
_audit_creation_method SHELXL-97
_cell_angle_alpha 90.00
_cell_angle_beta 90.00
_cell_angle_gamma 90.00
_cell_formula_units_Z 8
_cell_length_a 17.5848(7)
_cell_length_b 16.940(2)
_cell_length_c 18.183(4)
_cell_measurement_reflns_used 25
_cell_measurement_temperature 293(2)
_cell_measurement_theta_max 17.127
_cell_measurement_theta_min 10.045
_cell_volume 5416.5(14)
_computing_cell_refinement CAD4_(Enraf-Nonius,_1977)
_computing_data_collection CAD4_(Enraf-Nonius,_1977)
_computing_data_reduction SDS_Package_(Enraf-Nonius,_1985)
_computing_molecular_graphics 'SHELXTL (Siemens, 1994)'
_computing_publication_material 'SHELXTL (Siemens, 1994)'
_computing_structure_refinement 'SHELXL-97 (Sheldrick, 1997)'
_computing_structure_solution 'SHELXS-97 (Sheldrick, 1990)'
_diffrn_ambient_temperature 293(2)
_diffrn_measured_fraction_theta_full 0.863
_diffrn_measured_fraction_theta_max 0.863
_diffrn_measurement_device_type Enraf_Nonius_CAD4
_diffrn_measurement_method omega-2theta
_diffrn_radiation_monochromator graphite
_diffrn_radiation_source 'fine-focus sealed tube'
_diffrn_radiation_type MoK\a
_diffrn_radiation_wavelength 0.71073
_diffrn_reflns_av_R_equivalents 0.0000
_diffrn_reflns_av_sigmaI/netI 0.0797
_diffrn_reflns_limit_h_max 20
_diffrn_reflns_limit_h_min 0
_diffrn_reflns_limit_k_max 20
_diffrn_reflns_limit_k_min 0
_diffrn_reflns_limit_l_max 0
_diffrn_reflns_limit_l_min -21
_diffrn_reflns_number 4111
_diffrn_reflns_theta_full 25.00
_diffrn_reflns_theta_max 25.00
_diffrn_reflns_theta_min 2.01
_diffrn_standards_interval_count 200
_diffrn_standards_interval_time 120
_diffrn_standards_number 3
_exptl_absorpt_coefficient_mu 20.029
_exptl_absorpt_correction_T_max 0.66529
_exptl_absorpt_correction_T_min 0.30978
_exptl_absorpt_correction_type psi-scan
_exptl_absorpt_process_details 'average of 2 psi-scan reflections'
_exptl_crystal_colour black
_exptl_crystal_density_diffrn 4.492
_exptl_crystal_density_meas ?
_exptl_crystal_density_method 'not measured'
_exptl_crystal_description irregular
_exptl_crystal_F_000 6200
_exptl_crystal_size_max 0.12
_exptl_crystal_size_mid 0.10
_exptl_crystal_size_min 0.08
_refine_diff_density_max 1.579
_refine_diff_density_min -1.532
_refine_diff_density_rms 0.355
_refine_ls_extinction_method none
_refine_ls_goodness_of_fit_ref 1.024
_refine_ls_hydrogen_treatment mixed
_refine_ls_matrix_type full
_refine_ls_number_parameters 154
_refine_ls_number_reflns 4111
_refine_ls_number_restraints 0
_refine_ls_restrained_S_all 1.024
_refine_ls_R_factor_all 0.1066
_refine_ls_R_factor_gt 0.0563
_refine_ls_shift/su_max 0.000
_refine_ls_shift/su_mean 0.000
_refine_ls_structure_factor_coef Fsqd
_refine_ls_weighting_details 'calc w=1/[\s^2^(Fo^2^)+(0.0575P)^2^+8.2374P] where P=(Fo^2^+2Fc^2^)/3'
_refine_ls_weighting_scheme calc
_refine_ls_wR_factor_gt 0.1155
_refine_ls_wR_factor_ref 0.1343
_reflns_number_gt 2638
_reflns_number_total 4111
_reflns_threshold_expression >2sigma(I)
_cod_data_source_file ic020250b_2.cif
_cod_data_source_block cs9nb2as6
_cod_depositor_comments
;
The following automatic conversions were performed:

'_exptl_absorpt_correction_type' tag value 'psi-scans' was replaced
with 'psi-scan' value.

Automatic conversion script
Id: cif_fix_values 1646 2011-03-28 12:23:43Z adriana 

The following automatic conversions were performed:

'_exptl_crystal_density_meas' value 'not measured' was changed to '?'
- the value is perceived as not measured.

Automatic conversion script
Id: cif_fix_values 3008 2015-01-20 13:52:24Z robertas 
;
_cod_original_cell_volume 5416.2(14)
_cod_database_code 4318760

loop_
_symmetry_equiv_pos_as_xyz
'x, y, z'
'-x+1/2, -y, z+1/2'
'-x, y+1/2, -z+1/2'
'x+1/2, -y+1/2, -z'
'-x, -y, -z'
'x-1/2, y, -z-1/2'
'x, -y-1/2, z-1/2'
'-x-1/2, y-1/2, z'

loop_
_atom_site_label
_atom_site_type_symbol
_atom_site_fract_x
_atom_site_fract_y
_atom_site_fract_z
_atom_site_U_iso_or_equiv
_atom_site_adp_type
_atom_site_occupancy
_atom_site_symmetry_multiplicity
_atom_site_calc_flag
_atom_site_refinement_flags
_atom_site_disorder_assembly
_atom_site_disorder_group
Cs1 Cs -0.00162(8) 0.21917(10) 0.37089(6) 0.0324(4) Uani 1 1 d . . .
Cs2 Cs -0.22916(8) 0.23738(10) 0.36173(8) 0.0362(4) Uani 1 1 d . . .
Cs3 Cs 0.22231(8) 0.23236(11) 0.38210(8) 0.0393(4) Uani 1 1 d . . .
Cs4 Cs -0.20751(8) 0.46155(11) 0.16789(8) 0.0412(4) Uani 1 1 d . . .
Cs5 Cs -0.05374(9) 0.43355(10) 0.33229(7) 0.0385(4) Uani 1 1 d . . .
Cs6 Cs -0.28004(9) 0.44744(11) 0.41655(8) 0.0405(4) Uani 1 1 d . . .
Cs7 Cs -0.00276(9) -0.01162(10) 0.39029(7) 0.0339(4) Uani 1 1 d . . .
Cs8 Cs 0.10296(10) 0.40571(10) 0.51466(8) 0.0420(4) Uani 1 1 d . . .
Cs9 Cs -0.10083(10) 0.08635(10) 0.20016(9) 0.0430(4) Uani 1 1 d . . .
Nb1 Nb 0.06185(10) 0.26812(12) 0.18450(9) 0.0172(4) Uani 1 1 d . . .
Nb2 Nb -0.06900(10) 0.22596(12) 0.55765(9) 0.0182(4) Uani 1 1 d . . .
As1 As 0.12433(13) 0.37372(14) 0.25548(11) 0.0256(5) Uani 1 1 d . . .
As2 As 0.10594(13) 0.13248(14) 0.22022(11) 0.0262(5) Uani 1 1 d . . .
As3 As -0.14061(13) 0.11726(15) 0.49910(11) 0.0262(5) Uani 1 1 d . . .
As4 As -0.10916(14) 0.35733(15) 0.51024(11) 0.0284(5) Uani 1 1 d . . .
As5 As -0.08280(12) 0.28930(14) 0.19628(10) 0.0214(5) Uani 1 1 d . . .
As6 As 0.07638(12) 0.20301(14) 0.54793(10) 0.0227(5) Uani 1 1 d . . .

loop_
_atom_site_aniso_label
_atom_site_aniso_U_11
_atom_site_aniso_U_22
_atom_site_aniso_U_33
_atom_site_aniso_U_23
_atom_site_aniso_U_13
_atom_site_aniso_U_12
Cs1 0.0362(8) 0.0419(9) 0.0191(6) 0.0029(6) 0.0022(5) 0.0027(8)
Cs2 0.0281(7) 0.0389(10) 0.0415(7) 0.0023(7) -0.0070(6) 0.0026(8)
Cs3 0.0277(8) 0.0488(11) 0.0414(8) 0.0046(8) -0.0032(6) 0.0022(8)
Cs4 0.0307(8) 0.0415(11) 0.0514(9) -0.0090(8) 0.0105(7) -0.0009(8)
Cs5 0.0526(10) 0.0311(9) 0.0318(7) 0.0018(6) 0.0114(7) 0.0056(8)
Cs6 0.0303(8) 0.0390(10) 0.0524(8) -0.0160(8) -0.0079(7) 0.0048(8)
Cs7 0.0320(8) 0.0307(9) 0.0389(7) 0.0044(7) 0.0000(6) 0.0037(8)
Cs8 0.0518(10) 0.0319(9) 0.0423(8) 0.0038(7) -0.0010(7) -0.0070(9)
Cs9 0.0470(10) 0.0292(9) 0.0529(9) 0.0113(8) -0.0124(7) -0.0074(9)
Nb1 0.0173(8) 0.0178(10) 0.0165(8) 0.0000(7) -0.0013(7) 0.0003(9)
Nb2 0.0170(9) 0.0211(10) 0.0163(8) 0.0007(8) -0.0012(7) 0.0008(9)
As1 0.0256(12) 0.0244(13) 0.0269(10) -0.0034(10) -0.0068(9) -0.0012(11)
As2 0.0301(13) 0.0224(13) 0.0260(10) 0.0008(9) -0.0005(9) 0.0032(11)
As3 0.0279(12) 0.0244(13) 0.0263(11) -0.0011(10) -0.0048(9) -0.0024(11)
As4 0.0302(13) 0.0263(13) 0.0288(11) 0.0080(10) -0.0026(10) 0.0045(11)
As5 0.0198(11) 0.0273(13) 0.0170(9) 0.0010(9) 0.0010(8) 0.0003(10)
As6 0.0204(11) 0.0299(14) 0.0176(9) 0.0006(9) 0.0011(8) 0.0014(10)

loop_
_atom_type_symbol
_atom_type_description
_atom_type_scat_dispersion_real
_atom_type_scat_dispersion_imag
_atom_type_scat_source
As As 0.0499 2.0058 'International Tables Vol C Tables 4.2.6.8 and 6.1.1.4'
Nb Nb -2.0727 0.6215 'International Tables Vol C Tables 4.2.6.8 and 6.1.1.4'
Cs Cs -0.3680 2.1192 'International Tables Vol C Tables 4.2.6.8 and 6.1.1.4'

loop_
_geom_angle_atom_site_label_1
_geom_angle_atom_site_label_2
_geom_angle_atom_site_label_3
_geom_angle
_geom_angle_site_symmetry_1
_geom_angle_site_symmetry_3
_geom_angle_publ_flag
As6 Cs1 Nb2 42.75(5) . . ?
As6 Cs1 As2 117.12(6) . . ?
Nb2 Cs1 As2 153.45(7) . . ?
As6 Cs1 Nb1 138.34(6) . . ?
Nb2 Cs1 Nb1 165.06(7) . . ?
As2 Cs1 Nb1 40.21(5) . . ?
As6 Cs1 As5 165.59(8) . . ?
Nb2 Cs1 As5 132.57(6) . . ?
As2 Cs1 As5 71.47(5) . . ?
Nb1 Cs1 As5 41.11(4) . . ?
As6 Cs1 As3 69.67(5) . . ?
Nb2 Cs1 As3 38.96(5) . . ?
As2 Cs1 As3 127.88(7) . . ?
Nb1 Cs1 As3 150.22(6) . . ?
As5 Cs1 As3 115.30(6) . . ?
As6 Cs1 Cs5 109.71(6) . . ?
Nb2 Cs1 Cs5 93.68(5) . . ?
As2 Cs1 Cs5 111.78(5) . . ?
Nb1 Cs1 Cs5 71.77(4) . . ?
As5 Cs1 Cs5 55.94(5) . . ?
As3 Cs1 Cs5 113.08(6) . . ?
As6 Cs1 Cs7 80.90(5) . . ?
Nb2 Cs1 Cs7 86.86(5) . . ?
As2 Cs1 Cs7 70.63(5) . . ?
Nb1 Cs1 Cs7 108.07(5) . . ?
As5 Cs1 Cs7 113.41(6) . . ?
As3 Cs1 Cs7 59.21(5) . . ?
Cs5 Cs1 Cs7 164.68(6) . . ?
As6 Cs1 As4 69.11(5) . . ?
Nb2 Cs1 As4 38.26(5) . . ?
As2 Cs1 As4 167.16(7) . . ?
Nb1 Cs1 As4 127.43(6) . . ?
As5 Cs1 As4 100.21(6) . . ?
As3 Cs1 As4 64.23(6) . . ?
Cs5 Cs1 As4 55.67(4) . . ?
Cs7 Cs1 As4 122.15(5) . . ?
As6 Cs1 Cs3 64.37(5) . . ?
Nb2 Cs1 Cs3 106.13(5) . . ?
As2 Cs1 Cs3 62.83(5) . . ?
Nb1 Cs1 Cs3 74.40(4) . . ?
As5 Cs1 Cs3 114.41(5) . . ?
As3 Cs1 Cs3 129.53(5) . . ?
Cs5 Cs1 Cs3 101.27(5) . . ?
Cs7 Cs1 Cs3 93.25(5) . . ?
As4 Cs1 Cs3 114.36(6) . . ?
As6 Cs1 Cs2 115.68(5) . . ?
Nb2 Cs1 Cs2 73.06(4) . . ?
As2 Cs1 Cs2 121.17(5) . . ?
Nb1 Cs1 Cs2 104.35(5) . . ?
As5 Cs1 Cs2 63.43(4) . . ?
As3 Cs1 Cs2 54.45(5) . . ?
Cs5 Cs1 Cs2 71.31(4) . . ?
Cs7 Cs1 Cs2 94.31(5) . . ?
As4 Cs1 Cs2 60.14(5) . . ?
Cs3 Cs1 Cs2 172.33(6) . . ?
As6 Cs1 As1 108.31(6) . . ?
Nb2 Cs1 As1 130.78(6) . . ?
As2 Cs1 As1 65.38(5) . . ?
Nb1 Cs1 As1 37.05(4) . . ?
As5 Cs1 As1 63.45(5) . . ?
As3 Cs1 As1 166.44(7) . . ?
Cs5 Cs1 As1 54.25(5) . . ?
Cs7 Cs1 As1 134.29(6) . . ?
As4 Cs1 As1 102.34(6) . . ?
Cs3 Cs1 As1 56.00(4) . . ?
Cs2 Cs1 As1 118.50(5) . . ?
As3 Cs2 As2 110.35(7) . 6_556 ?
As3 Cs2 Cs6 116.85(6) . . ?
As2 Cs2 Cs6 111.68(6) 6_556 . ?
As3 Cs2 Nb1 130.71(6) . 6_556 ?
As2 Cs2 Nb1 38.99(5) 6_556 6_556 ?
Cs6 Cs2 Nb1 72.70(5) . 6_556 ?
As3 Cs2 As6 103.49(6) . 4_456 ?
As2 Cs2 As6 67.09(5) 6_556 4_456 ?
Cs6 Cs2 As6 56.26(5) . 4_456 ?
Nb1 Cs2 As6 38.38(4) 6_556 4_456 ?
As3 Cs2 As4 65.57(6) . . ?
As2 Cs2 As4 158.39(6) 6_556 . ?
Cs6 Cs2 As4 57.97(5) . . ?
Nb1 Cs2 As4 126.26(6) 6_556 . ?
As6 Cs2 As4 92.67(6) 4_456 . ?
As3 Cs2 Cs1 59.59(5) . . ?
As2 Cs2 Cs1 139.28(6) 6_556 . ?
Cs6 Cs2 Cs1 107.18(5) . . ?
Nb1 Cs2 Cs1 169.00(5) 6_556 . ?
As6 Cs2 Cs1 150.47(5) 4_456 . ?
As4 Cs2 Cs1 58.90(4) . . ?
As3 Cs2 As5 111.40(6) . . ?
As2 Cs2 As5 107.56(6) 6_556 . ?
Cs6 Cs2 As5 98.10(6) . . ?
Nb1 Cs2 As5 114.79(5) 6_556 . ?
As6 Cs2 As5 143.85(6) 4_456 . ?
As4 Cs2 As5 93.21(6) . . ?
Cs1 Cs2 As5 54.21(4) . . ?
As3 Cs2 As1 164.83(6) . 6_556 ?
As2 Cs2 As1 64.30(5) 6_556 6_556 ?
Cs6 Cs2 As1 57.07(5) . 6_556 ?
Nb1 Cs2 As1 36.31(4) 6_556 6_556 ?
As6 Cs2 As1 61.38(5) 4_456 6_556 ?
As4 Cs2 As1 113.67(6) . 6_556 ?
Cs1 Cs2 As1 134.18(6) . 6_556 ?
As5 Cs2 As1 83.69(5) . 6_556 ?
As3 Cs2 Cs8 67.97(5) . 4_456 ?
As2 Cs2 Cs8 54.66(5) 6_556 4_456 ?
Cs6 Cs2 Cs8 102.84(5) . 4_456 ?
Nb1 Cs2 Cs8 62.85(4) 6_556 4_456 ?
As6 Cs2 Cs8 49.33(5) 4_456 4_456 ?
As4 Cs2 Cs8 106.74(5) . 4_456 ?
Cs1 Cs2 Cs8 126.91(5) . 4_456 ?
As5 Cs2 Cs8 156.56(6) . 4_456 ?
As1 Cs2 Cs8 98.89(5) 6_556 4_456 ?
As3 Cs2 Cs9 85.08(5) . . ?
As2 Cs2 Cs9 81.82(5) 6_556 . ?
Cs6 Cs2 Cs9 145.17(5) . . ?
Nb1 Cs2 Cs9 114.69(5) 6_556 . ?
As6 Cs2 Cs9 148.86(6) 4_456 . ?
As4 Cs2 Cs9 117.81(5) . . ?
Cs1 Cs2 Cs9 58.94(4) . . ?
As5 Cs2 Cs9 47.24(4) . . ?
As1 Cs2 Cs9 107.37(5) 6_556 . ?
Cs8 Cs2 Cs9 110.73(5) 4_456 . ?
As3 Cs2 Cs3 139.19(6) . 6_556 ?
As2 Cs2 Cs3 56.59(4) 6_556 6_556 ?
Cs6 Cs2 Cs3 103.33(5) . 6_556 ?
Nb1 Cs2 Cs3 66.63(4) 6_556 6_556 ?
As6 Cs2 Cs3 104.54(5) 4_456 6_556 ?
As4 Cs2 Cs3 140.82(6) . 6_556 ?
Cs1 Cs2 Cs3 103.15(4) . 6_556 ?
As5 Cs2 Cs3 52.82(4) . 6_556 ?
As1 Cs2 Cs3 51.39(4) 6_556 6_556 ?
Cs8 Cs2 Cs3 111.21(5) 4_456 6_556 ?
Cs9 Cs2 Cs3 56.18(3) . 6_556 ?
As1 Cs3 As5 91.26(6) . 6_656 ?
As1 Cs3 As4 156.44(7) . 4_556 ?
As5 Cs3 As4 66.52(5) 6_656 4_556 ?
As1 Cs3 Nb2 119.40(6) . 4_556 ?
As5 Cs3 Nb2 38.45(4) 6_656 4_556 ?
As4 Cs3 Nb2 37.42(5) 4_556 4_556 ?
As1 Cs3 Cs1 62.96(5) . . ?
As5 Cs3 Cs1 152.39(5) 6_656 . ?
As4 Cs3 Cs1 140.25(6) 4_556 . ?
Nb2 Cs3 Cs1 164.65(5) 4_556 . ?
As1 Cs3 As2 65.08(5) . . ?
As5 Cs3 As2 107.02(5) 6_656 . ?
As4 Cs3 As2 127.19(7) 4_556 . ?
Nb2 Cs3 As2 140.60(6) 4_556 . ?
Cs1 Cs3 As2 54.75(4) . . ?
As1 Cs3 As6 104.39(6) . . ?
As5 Cs3 As6 152.47(6) 6_656 . ?
As4 Cs3 As6 93.52(5) 4_556 . ?
Nb2 Cs3 As6 114.58(5) 4_556 . ?
Cs1 Cs3 As6 52.47(4) . . ?
As2 Cs3 As6 100.13(6) . . ?
As1 Cs3 As3 101.32(6) . 4_556 ?
As5 Cs3 As3 61.07(5) 6_656 4_556 ?
As4 Cs3 As3 61.87(5) 4_556 4_556 ?
Nb2 Cs3 As3 35.79(4) 4_556 4_556 ?
Cs1 Cs3 As3 130.21(6) . 4_556 ?
As2 Cs3 As3 162.84(6) . 4_556 ?
As6 Cs3 As3 93.27(5) . 4_556 ?
As1 Cs3 Cs4 53.63(5) . 6_656 ?
As5 Cs3 Cs4 54.61(5) 6_656 6_656 ?
As4 Cs3 Cs4 104.43(5) 4_556 6_656 ?
Nb2 Cs3 Cs4 67.29(4) 4_556 6_656 ?
Cs1 Cs3 Cs4 109.64(5) . 6_656 ?
As2 Cs3 Cs4 112.83(5) . 6_656 ?
As6 Cs3 Cs4 118.07(6) . 6_656 ?
As3 Cs3 Cs4 50.64(4) 4_556 6_656 ?
As1 Cs3 Cs9 119.56(6) . 6_656 ?
As5 Cs3 Cs9 50.28(5) 6_656 6_656 ?
As4 Cs3 Cs9 52.23(5) 4_556 6_656 ?
Nb2 Cs3 Cs9 60.95(4) 4_556 6_656 ?
Cs1 Cs3 Cs9 132.79(6) . 6_656 ?
As2 Cs3 Cs9 82.41(5) . 6_656 ?
As6 Cs3 Cs9 131.66(6) . 6_656 ?
As3 Cs3 Cs9 96.68(5) 4_556 6_656 ?
Cs4 Cs3 Cs9 104.39(5) 6_656 6_656 ?
As1 Cs3 Cs8 71.70(5) . . ?
As5 Cs3 Cs8 117.93(6) 6_656 . ?
As4 Cs3 Cs8 110.83(5) 4_556 . ?
Nb2 Cs3 Cs8 100.18(5) 4_556 . ?
Cs1 Cs3 Cs8 65.47(4) . . ?
As2 Cs3 Cs8 116.84(5) . . ?
As6 Cs3 Cs8 49.73(5) . . ?
As3 Cs3 Cs8 64.74(5) 4_556 . ?
Cs4 Cs3 Cs8 68.57(4) 6_656 . ?
Cs9 Cs3 Cs8 160.73(5) 6_656 . ?
As1 Cs3 Cs2 58.06(4) . 6_656 ?
As5 Cs3 Cs2 57.42(4) 6_656 6_656 ?
As4 Cs3 Cs2 111.10(5) 4_556 6_656 ?
Nb2 Cs3 Cs2 95.43(4) 4_556 6_656 ?
Cs1 Cs3 Cs2 97.98(4) . 6_656 ?
As2 Cs3 Cs2 51.43(4) . 6_656 ?
As6 Cs3 Cs2 149.97(5) . 6_656 ?
As3 Cs3 Cs2 113.12(5) 4_556 6_656 ?
Cs4 Cs3 Cs2 73.31(4) 6_656 6_656 ?
Cs9 Cs3 Cs2 61.75(4) 6_656 6_656 ?
Cs8 Cs3 Cs2 128.60(5) . 6_656 ?
As3 Cs4 As1 116.93(7) 7_565 6_556 ?
As3 Cs4 As5 68.04(6) 7_565 . ?
As1 Cs4 As5 96.18(7) 6_556 . ?
As3 Cs4 Cs7 59.42(5) 7_565 3 ?
As1 Cs4 Cs7 160.17(7) 6_556 3 ?
As5 Cs4 Cs7 64.10(5) . 3 ?
As3 Cs4 As2 124.71(6) 7_565 3 ?
As1 Cs4 As2 118.32(6) 6_556 3 ?
As5 Cs4 As2 103.78(6) . 3 ?
Cs7 Cs4 As2 67.93(5) 3 3 ?
As3 Cs4 Cs9 127.01(6) 7_565 8_565 ?
As1 Cs4 Cs9 58.07(5) 6_556 8_565 ?
As5 Cs4 Cs9 153.41(6) . 8_565 ?
Cs7 Cs4 Cs9 141.11(6) 3 8_565 ?
As2 Cs4 Cs9 85.34(5) 3 8_565 ?
As3 Cs4 Cs5 111.85(6) 7_565 . ?
As1 Cs4 Cs5 102.38(6) 6_556 . ?
As5 Cs4 Cs5 53.70(4) . . ?
Cs7 Cs4 Cs5 65.09(4) 3 . ?
As2 Cs4 Cs5 53.64(5) 3 . ?
Cs9 Cs4 Cs5 120.82(5) 8_565 . ?
As3 Cs4 Cs3 63.88(5) 7_565 6_556 ?
As1 Cs4 Cs3 57.03(5) 6_556 6_556 ?
As5 Cs4 Cs3 58.01(5) . 6_556 ?
Cs7 Cs4 Cs3 109.39(5) 3 6_556 ?
As2 Cs4 Cs3 157.58(6) 3 6_556 ?
Cs9 Cs4 Cs3 105.84(5) 8_565 6_556 ?
Cs5 Cs4 Cs3 104.40(5) . 6_556 ?
As3 Cs4 Nb2 33.40(5) 7_565 7_565 ?
As1 Cs4 Nb2 109.14(6) 6_556 7_565 ?
As5 Cs4 Nb2 34.66(4) . 7_565 ?
Cs7 Cs4 Nb2 56.04(4) 3 7_565 ?
As2 Cs4 Nb2 120.19(5) 3 7_565 ?
Cs9 Cs4 Nb2 153.43(5) 8_565 7_565 ?
Cs5 Cs4 Nb2 83.36(4) . 7_565 ?
Cs3 Cs4 Nb2 53.37(4) 6_556 7_565 ?
As3 Cs4 Cs3 102.65(6) 7_565 3 ?
As1 Cs4 Cs3 115.80(6) 6_556 3 ?
As5 Cs4 Cs3 146.66(5) . 3 ?
Cs7 Cs4 Cs3 83.40(4) 3 3 ?
As2 Cs4 Cs3 53.79(4) 3 3 ?
Cs9 Cs4 Cs3 57.78(4) 8_565 3 ?
Cs5 Cs4 Cs3 107.12(5) . 3 ?
Cs3 Cs4 Cs3 148.47(5) 6_556 3 ?
Nb2 Cs4 Cs3 129.66(5) 7_565 3 ?
As3 Cs4 Cs6 154.47(7) 7_565 . ?
As1 Cs4 Cs6 51.89(4) 6_556 . ?
As5 Cs4 Cs6 89.23(5) . . ?
Cs7 Cs4 Cs6 121.83(5) 3 . ?
As2 Cs4 Cs6 70.48(4) 3 . ?
Cs9 Cs4 Cs6 70.08(4) 8_565 . ?
Cs5 Cs4 Cs6 57.78(4) . . ?
Cs3 Cs4 Cs6 94.70(4) 6_556 . ?
Nb2 Cs4 Cs6 122.81(5) 7_565 . ?
Cs3 Cs4 Cs6 102.78(4) 3 . ?
As3 Cs4 Cs8 63.75(5) 7_565 6_556 ?
As1 Cs4 Cs8 67.35(5) 6_556 6_556 ?
As5 Cs4 Cs8 110.74(5) . 6_556 ?
Cs7 Cs4 Cs8 119.83(4) 3 6_556 ?
As2 Cs4 Cs8 144.30(6) 3 6_556 ?
Cs9 Cs4 Cs8 67.82(4) 8_565 6_556 ?
Cs5 Cs4 Cs8 161.68(6) . 6_556 ?
Cs3 Cs4 Cs8 57.36(4) 6_556 6_556 ?
Nb2 Cs4 Cs8 85.89(4) 7_565 6_556 ?
Cs3 Cs4 Cs8 91.16(4) 3 6_556 ?
Cs6 Cs4 Cs8 117.82(4) . 6_556 ?
As5 Cs5 As1 69.84(6) . . ?
As5 Cs5 As4 110.00(7) . . ?
As1 Cs5 As4 118.96(7) . . ?
As5 Cs5 As2 115.14(6) . 3 ?
As1 Cs5 As2 112.52(7) . 3 ?
As4 Cs5 As2 119.98(7) . 3 ?
As5 Cs5 Cs9 117.94(6) . 3 ?
As1 Cs5 Cs9 60.39(5) . 3 ?
As4 Cs5 Cs9 125.08(6) . 3 ?
As2 Cs5 Cs9 60.42(5) 3 3 ?
As5 Cs5 Cs1 60.12(5) . . ?
As1 Cs5 Cs1 65.87(5) . . ?
As4 Cs5 Cs1 63.89(5) . . ?
As2 Cs5 Cs1 175.21(6) 3 . ?
Cs9 Cs5 Cs1 120.39(5) 3 . ?
As5 Cs5 Cs8 159.10(7) . 5_566 ?
As1 Cs5 Cs8 131.01(6) . 5_566 ?
As4 Cs5 Cs8 63.97(5) . 5_566 ?
As2 Cs5 Cs8 59.57(5) 3 5_566 ?
Cs9 Cs5 Cs8 78.37(5) 3 5_566 ?
Cs1 Cs5 Cs8 125.05(5) . 5_566 ?
As5 Cs5 Cs4 57.73(5) . . ?
As1 Cs5 Cs4 109.21(5) . . ?
As4 Cs5 Cs4 121.40(6) . . ?
As2 Cs5 Cs4 61.85(5) 3 . ?
Cs9 Cs5 Cs4 106.42(5) 3 . ?
Cs1 Cs5 Cs4 114.03(5) . . ?
Cs8 Cs5 Cs4 106.83(5) 5_566 . ?
As5 Cs5 Cs7 61.19(5) . 3 ?
As1 Cs5 Cs7 59.18(4) . 3 ?
As4 Cs5 Cs7 171.18(7) . 3 ?
As2 Cs5 Cs7 66.84(5) 3 3 ?
Cs9 Cs5 Cs7 62.49(4) 3 3 ?
Cs1 Cs5 Cs7 109.02(4) . 3 ?
Cs8 Cs5 Cs7 124.29(5) 5_566 3 ?
Cs4 Cs5 Cs7 55.36(4) . 3 ?
As5 Cs5 Cs6 98.93(6) . . ?
As1 Cs5 Cs6 166.37(7) . . ?
As4 Cs5 Cs6 56.48(5) . . ?
As2 Cs5 Cs6 78.88(5) 3 . ?
Cs9 Cs5 Cs6 133.22(5) 3 . ?
Cs1 Cs5 Cs6 102.15(5) . . ?
Cs8 Cs5 Cs6 60.65(4) 5_566 . ?
Cs4 Cs5 Cs6 68.71(4) . . ?
Cs7 Cs5 Cs6 123.02(5) 3 . ?
As5 Cs5 Cs8 123.70(6) . . ?
As1 Cs5 Cs8 73.23(5) . . ?
As4 Cs5 Cs8 56.53(5) . . ?
As2 Cs5 Cs8 117.64(6) 3 . ?
Cs9 Cs5 Cs8 74.83(4) 3 . ?
Cs1 Cs5 Cs8 66.59(4) . . ?
Cs8 Cs5 Cs8 71.25(5) 5_566 . ?
Cs4 Cs5 Cs8 177.56(5) . . ?
Cs7 Cs5 Cs8 126.91(5) 3 . ?
Cs6 Cs5 Cs8 108.89(4) . . ?
As5 Cs5 Nb1 36.03(4) . . ?
As1 Cs5 Nb1 34.21(4) . . ?
As4 Cs5 Nb1 116.43(6) . . ?
As2 Cs5 Nb1 123.44(5) 3 . ?
Cs9 Cs5 Nb1 90.49(4) 3 . ?
Cs1 Cs5 Nb1 52.55(4) . . ?
Cs8 Cs5 Nb1 164.80(6) 5_566 . ?
Cs4 Cs5 Nb1 86.11(4) . . ?
Cs7 Cs5 Nb1 56.63(4) 3 . ?
Cs6 Cs5 Nb1 133.42(5) . . ?
Cs8 Cs5 Nb1 96.01(5) . . ?
As3 Cs6 As6 102.74(7) 8_565 4_456 ?
As3 Cs6 As1 116.54(7) 8_565 6_556 ?
As6 Cs6 As1 66.79(5) 4_456 6_556 ?
As3 Cs6 As4 116.86(7) 8_565 . ?
As6 Cs6 As4 100.87(7) 4_456 . ?
As1 Cs6 As4 126.60(7) 6_556 . ?
As3 Cs6 Cs2 165.15(7) 8_565 . ?
As6 Cs6 Cs2 63.58(5) 4_456 . ?
As1 Cs6 Cs2 64.96(5) 6_556 . ?
As4 Cs6 Cs2 63.43(5) . . ?
As3 Cs6 Cs7 61.42(5) 8_565 8_565 ?
As6 Cs6 Cs7 57.94(5) 4_456 8_565 ?
As1 Cs6 Cs7 61.39(5) 6_556 8_565 ?
As4 Cs6 Cs7 154.66(6) . 8_565 ?
Cs2 Cs6 Cs7 111.33(5) . 8_565 ?
As3 Cs6 Cs8 71.47(5) 8_565 5_566 ?
As6 Cs6 Cs8 151.60(6) 4_456 5_566 ?
As1 Cs6 Cs8 141.20(6) 6_556 5_566 ?
As4 Cs6 Cs8 60.82(5) . 5_566 ?
Cs2 Cs6 Cs8 117.41(5) . 5_566 ?
Cs7 Cs6 Cs8 131.22(6) 8_565 5_566 ?
As3 Cs6 Cs5 124.43(6) 8_565 . ?
As6 Cs6 Cs5 132.10(6) 4_456 . ?
As1 Cs6 Cs5 95.73(5) 6_556 . ?
As4 Cs6 Cs5 52.99(4) . . ?
Cs2 Cs6 Cs5 68.60(4) . . ?
Cs7 Cs6 Cs5 151.16(5) 8_565 . ?
Cs8 Cs6 Cs5 56.33(4) 5_566 . ?
As3 Cs6 Nb1 118.57(6) 8_565 6_556 ?
As6 Cs6 Nb1 34.32(4) 4_456 6_556 ?
As1 Cs6 Nb1 33.13(4) 6_556 6_556 ?
As4 Cs6 Nb1 113.71(6) . 6_556 ?
Cs2 Cs6 Nb1 53.69(4) . 6_556 ?
Cs7 Cs6 Nb1 57.83(4) 8_565 6_556 ?
Cs8 Cs6 Nb1 169.36(5) 5_566 6_556 ?
Cs5 Cs6 Nb1 113.03(5) . 6_556 ?
As3 Cs6 Cs4 118.31(6) 8_565 . ?
As6 Cs6 Cs4 113.18(5) 4_456 . ?
As1 Cs6 Cs4 48.65(4) 6_556 . ?
As4 Cs6 Cs4 103.79(5) . . ?
Cs2 Cs6 Cs4 74.44(4) . . ?
Cs7 Cs6 Cs4 97.96(4) 8_565 . ?
Cs8 Cs6 Cs4 93.18(4) 5_566 . ?
Cs5 Cs6 Cs4 53.51(3) . . ?
Nb1 Cs6 Cs4 79.03(4) 6_556 . ?
As3 Cs6 Cs3 101.39(5) 8_565 4_456 ?
As6 Cs6 Cs3 54.74(4) 4_456 4_456 ?
As1 Cs6 Cs3 115.50(6) 6_556 4_456 ?
As4 Cs6 Cs3 52.25(4) . 4_456 ?
Cs2 Cs6 Cs3 66.48(4) . 4_456 ?
Cs7 Cs6 Cs3 102.46(4) 8_565 4_456 ?
Cs8 Cs6 Cs3 98.29(4) 5_566 4_456 ?
Cs5 Cs6 Cs3 103.44(4) . 4_456 ?
Nb1 Cs6 Cs3 83.56(4) 6_556 4_456 ?
Cs4 Cs6 Cs3 140.27(5) . 4_456 ?
As3 Cs6 Cs4 47.13(4) 8_565 2_465 ?
As6 Cs6 Cs4 91.38(5) 4_456 2_465 ?
As1 Cs6 Cs4 150.71(5) 6_556 2_465 ?
As4 Cs6 Cs4 74.82(5) . 2_465 ?
Cs2 Cs6 Cs4 123.90(5) . 2_465 ?
Cs7 Cs6 Cs4 90.84(4) 8_565 2_465 ?
Cs8 Cs6 Cs4 63.91(3) 5_566 2_465 ?
Cs5 Cs6 Cs4 113.54(4) . 2_465 ?
Nb1 Cs6 Cs4 124.95(5) 6_556 2_465 ?
Cs4 Cs6 Cs4 154.94(4) . 2_465 ?
Cs3 Cs6 Cs4 58.46(4) 4_456 2_465 ?
As6 Cs7 As3 69.23(6) 5_556 5_556 ?
As6 Cs7 As3 97.05(6) 5_556 . ?
As3 Cs7 As3 115.42(5) 5_556 . ?
As6 Cs7 Cs4 108.48(6) 5_556 3_545 ?
As3 Cs7 Cs4 55.90(5) 5_556 3_545 ?
As3 Cs7 Cs4 144.63(6) . 3_545 ?
As6 Cs7 Cs6 57.39(5) 5_556 8 ?
As3 Cs7 Cs6 121.00(6) 5_556 8 ?
As3 Cs7 Cs6 54.39(5) . 8 ?
Cs4 Cs7 Cs6 160.90(6) 3_545 8 ?
As6 Cs7 As1 64.95(5) 5_556 3_545 ?
As3 Cs7 As1 120.07(6) 5_556 3_545 ?
As3 Cs7 As1 106.72(6) . 3_545 ?
Cs4 Cs7 As1 106.13(5) 3_545 3_545 ?
Cs6 Cs7 As1 57.47(5) 8 3_545 ?
As6 Cs7 Cs1 155.48(6) 5_556 . ?
As3 Cs7 Cs1 121.92(6) 5_556 . ?
As3 Cs7 Cs1 58.67(5) . . ?
Cs4 Cs7 Cs1 95.02(5) 3_545 . ?
Cs6 Cs7 Cs1 101.10(5) 8 . ?
As1 Cs7 Cs1 115.81(5) 3_545 . ?
As6 Cs7 Nb2 39.51(4) 5_556 5_556 ?
As3 Cs7 Nb2 37.51(5) 5_556 5_556 ?
As3 Cs7 Nb2 127.11(6) . 5_556 ?
Cs4 Cs7 Nb2 69.71(4) 3_545 5_556 ?
Cs6 Cs7 Nb2 96.86(5) 8 5_556 ?
As1 Cs7 Nb2 83.17(5) 3_545 5_556 ?
Cs1 Cs7 Nb2 158.96(6) . 5_556 ?
As6 Cs7 Cs7 77.91(5) 5_556 5_556 ?
As3 Cs7 Cs7 59.24(5) 5_556 5_556 ?
As3 Cs7 Cs7 56.17(5) . 5_556 ?
Cs4 Cs7 Cs7 105.08(6) 3_545 5_556 ?
Cs6 Cs7 Cs7 85.39(5) 8 5_556 ?
As1 Cs7 Cs7 137.27(7) 3_545 5_556 ?
Cs1 Cs7 Cs7 89.51(5) . 5_556 ?
Nb2 Cs7 Cs7 81.05(5) 5_556 5_556 ?
As6 Cs7 As5 60.64(5) 5_556 3_545 ?
As3 Cs7 As5 63.26(5) 5_556 3_545 ?
As3 Cs7 As5 157.25(7) . 3_545 ?
Cs4 Cs7 As5 55.70(5) 3_545 3_545 ?
Cs6 Cs7 As5 105.37(5) 8 3_545 ?
As1 Cs7 As5 61.51(5) 3_545 3_545 ?
Cs1 Cs7 As5 143.08(5) . 3_545 ?
Nb2 Cs7 As5 37.23(4) 5_556 3_545 ?
Cs7 Cs7 As5 117.62(6) 5_556 3_545 ?
As6 Cs7 Nb1 37.68(4) 5_556 3_545 ?
As3 Cs7 Nb1 84.99(5) 5_556 3_545 ?
As3 Cs7 Nb1 122.08(6) . 3_545 ?
Cs4 Cs7 Nb1 92.55(5) 3_545 3_545 ?
Cs6 Cs7 Nb1 68.41(4) 8 3_545 ?
As1 Cs7 Nb1 35.67(4) 3_545 3_545 ?
Cs1 Cs7 Nb1 151.26(5) . 3_545 ?
Nb2 Cs7 Nb1 47.64(4) 5_556 3_545 ?
Cs7 Cs7 Nb1 115.15(6) 5_556 3_545 ?
As5 Cs7 Nb1 37.00(4) 3_545 3_545 ?
As6 Cs7 Cs9 117.13(5) 5_556 . ?
As3 Cs7 Cs9 156.95(6) 5_556 . ?
As3 Cs7 Cs9 86.56(5) . . ?
Cs4 Cs7 Cs9 102.32(5) 3_545 . ?
Cs6 Cs7 Cs9 76.69(4) 8 . ?
As1 Cs7 Cs9 54.27(5) 3_545 . ?
Cs1 Cs7 Cs9 62.29(4) . . ?
Nb2 Cs7 Cs9 133.58(5) 5_556 . ?
Cs7 Cs7 Cs9 142.11(7) 5_556 . ?
As5 Cs7 Cs9 99.37(5) 3_545 . ?
Nb1 Cs7 Cs9 89.00(4) 3_545 . ?
As6 Cs8 As2 70.49(6) . 7_566 ?
As6 Cs8 As4 70.40(6) . . ?
As2 Cs8 As4 89.87(6) 7_566 . ?
As6 Cs8 Cs5 121.17(6) . 5_566 ?
As2 Cs8 Cs5 55.39(5) 7_566 5_566 ?
As4 Cs8 Cs5 87.09(6) . 5_566 ?
As6 Cs8 As4 172.96(7) . 5_566 ?
As2 Cs8 As4 106.22(6) 7_566 5_566 ?
As4 Cs8 As4 103.72(6) . 5_566 ?
Cs5 Cs8 As4 53.55(4) 5_566 5_566 ?
As6 Cs8 Cs6 128.96(6) . 5_566 ?
As2 Cs8 Cs6 78.24(5) 7_566 5_566 ?
As4 Cs8 Cs6 149.54(6) . 5_566 ?
Cs5 Cs8 Cs6 63.02(4) 5_566 5_566 ?
As4 Cs8 Cs6 54.68(5) 5_566 5_566 ?
As6 Cs8 Nb1 36.00(4) . 7_566 ?
As2 Cs8 Nb1 35.24(5) 7_566 7_566 ?
As4 Cs8 Nb1 72.90(5) . 7_566 ?
Cs5 Cs8 Nb1 86.01(4) 5_566 7_566 ?
As4 Cs8 Nb1 139.49(6) 5_566 7_566 ?
Cs6 Cs8 Nb1 108.42(5) 5_566 7_566 ?
As6 Cs8 Cs5 98.81(5) . . ?
As2 Cs8 Cs5 141.32(6) 7_566 . ?
As4 Cs8 Cs5 52.18(4) . . ?
Cs5 Cs8 Cs5 108.75(5) 5_566 . ?
As4 Cs8 Cs5 79.83(5) 5_566 . ?
Cs6 Cs8 Cs5 129.63(5) 5_566 . ?
Nb1 Cs8 Cs5 120.90(5) 7_566 . ?
As6 Cs8 Cs3 59.96(5) . . ?
As2 Cs8 Cs3 115.16(6) 7_566 . ?
As4 Cs8 Cs3 108.38(6) . . ?
Cs5 Cs8 Cs3 162.61(6) 5_566 . ?
As4 Cs8 Cs3 126.64(5) 5_566 . ?
Cs6 Cs8 Cs3 102.05(5) 5_566 . ?
Nb1 Cs8 Cs3 90.96(5) 7_566 . ?
Cs5 Cs8 Cs3 87.49(4) . . ?
As6 Cs8 Nb2 36.46(4) . . ?
As2 Cs8 Nb2 73.38(5) 7_566 . ?
As4 Cs8 Nb2 34.62(5) . . ?
Cs5 Cs8 Nb2 101.60(5) 5_566 . ?
As4 Cs8 Nb2 137.07(6) 5_566 . ?
Cs6 Cs8 Nb2 151.50(5) 5_566 . ?
Nb1 Cs8 Nb2 44.06(3) 7_566 . ?
Cs5 Cs8 Nb2 76.85(4) . . ?
Cs3 Cs8 Nb2 87.85(5) . . ?
As6 Cs8 Cs2 57.82(5) . 4_556 ?
As2 Cs8 Cs2 52.98(5) 7_566 4_556 ?
As4 Cs8 Cs2 122.94(6) . 4_556 ?
Cs5 Cs8 Cs2 99.44(5) 5_566 4_556 ?
As4 Cs8 Cs2 125.60(6) 5_566 4_556 ?
Cs6 Cs8 Cs2 71.17(4) 5_566 4_556 ?
Nb1 Cs8 Cs2 51.49(4) 7_566 4_556 ?
Cs5 Cs8 Cs2 150.50(5) . 4_556 ?
Cs3 Cs8 Cs2 65.76(4) . 4_556 ?
Nb2 Cs8 Cs2 89.38(4) . 4_556 ?
As6 Cs8 Cs1 50.16(4) . . ?
As2 Cs8 Cs1 117.31(6) 7_566 . ?
As4 Cs8 Cs1 55.76(5) . . ?
Cs5 Cs8 Cs1 142.85(5) 5_566 . ?
As4 Cs8 Cs1 130.11(5) 5_566 . ?
Cs6 Cs8 Cs1 153.87(5) 5_566 . ?
Nb1 Cs8 Cs1 82.44(4) 7_566 . ?
Cs5 Cs8 Cs1 51.08(3) . . ?
Cs3 Cs8 Cs1 53.07(3) . . ?
Nb2 Cs8 Cs1 47.92(3) . . ?
Cs2 Cs8 Cs1 100.55(5) 4_556 . ?
As5 Cs9 As4 73.69(6) . 7_565 ?
As5 Cs9 As1 168.56(7) . 3_545 ?
As4 Cs9 As1 117.56(7) 7_565 3_545 ?
As5 Cs9 As2 72.81(6) . . ?
As4 Cs9 As2 94.48(6) 7_565 . ?
As1 Cs9 As2 106.85(7) 3_545 . ?
As5 Cs9 Cs5 127.55(6) . 3_545 ?
As4 Cs9 Cs5 93.49(6) 7_565 3_545 ?
As1 Cs9 Cs5 56.81(5) 3_545 3_545 ?
As2 Cs9 Cs5 57.42(5) . 3_545 ?
As5 Cs9 Cs4 126.68(6) . 8 ?
As4 Cs9 Cs4 88.00(5) 7_565 8 ?
As1 Cs9 Cs4 55.15(5) 3_545 8 ?
As2 Cs9 Cs4 159.99(7) . 8 ?
Cs5 Cs9 Cs4 102.63(5) 3_545 8 ?
As5 Cs9 Nb2 37.83(4) . 7_565 ?
As4 Cs9 Nb2 36.71(5) 7_565 7_565 ?
As1 Cs9 Nb2 153.61(6) 3_545 7_565 ?
As2 Cs9 Nb2 76.64(5) . 7_565 ?
Cs5 Cs9 Nb2 109.23(5) 3_545 7_565 ?
Cs4 Cs9 Nb2 115.20(5) 8 7_565 ?
As5 Cs9 Cs7 111.85(6) . . ?
As4 Cs9 Cs7 156.01(7) 7_565 . ?
As1 Cs9 Cs7 58.96(4) 3_545 . ?
As2 Cs9 Cs7 66.63(5) . . ?
Cs5 Cs9 Cs7 64.24(4) 3_545 . ?
Cs4 Cs9 Cs7 104.84(5) 8 . ?
Nb2 Cs9 Cs7 139.67(5) 7_565 . ?
As5 Cs9 Cs1 56.31(4) . . ?
As4 Cs9 Cs1 125.77(6) 7_565 . ?
As1 Cs9 Cs1 113.83(5) 3_545 . ?
As2 Cs9 Cs1 54.08(4) . . ?
Cs5 Cs9 Cs1 100.49(5) 3_545 . ?
Cs4 Cs9 Cs1 137.34(5) 8 . ?
Nb2 Cs9 Cs1 89.72(5) 7_565 . ?
Cs7 Cs9 Cs1 55.60(4) . . ?
As5 Cs9 Nb1 37.68(4) . . ?
As4 Cs9 Nb1 76.59(5) 7_565 . ?
As1 Cs9 Nb1 143.04(6) 3_545 . ?
As2 Cs9 Nb1 36.19(5) . . ?
Cs5 Cs9 Nb1 90.09(5) 3_545 . ?
Cs4 Cs9 Nb1 160.65(5) 8 . ?
Nb2 Cs9 Nb1 45.93(4) 7_565 . ?
Cs7 Cs9 Nb1 93.76(4) . . ?
Cs1 Cs9 Nb1 51.55(3) . . ?
As5 Cs9 Cs3 58.67(5) . 6_556 ?
As4 Cs9 Cs3 58.39(5) 7_565 6_556 ?
As1 Cs9 Cs3 124.05(6) 3_545 6_556 ?
As2 Cs9 Cs3 128.70(6) . 6_556 ?
Cs5 Cs9 Cs3 150.02(5) 3_545 6_556 ?
Cs4 Cs9 Cs3 68.96(4) 8 6_556 ?
Nb2 Cs9 Cs3 55.33(4) 7_565 6_556 ?
Cs7 Cs9 Cs3 145.08(5) . 6_556 ?
Cs1 Cs9 Cs3 104.59(5) . 6_556 ?
Nb1 Cs9 Cs3 92.74(5) . 6_556 ?
As5 Cs9 Cs2 59.58(5) . . ?
As4 Cs9 Cs2 117.18(6) 7_565 . ?
As1 Cs9 Cs2 110.71(6) 3_545 . ?
As2 Cs9 Cs2 107.77(5) . . ?
Cs5 Cs9 Cs2 147.89(5) 3_545 . ?
Cs4 Cs9 Cs2 88.50(4) 8 . ?
Nb2 Cs9 Cs2 92.28(5) 7_565 . ?
Cs7 Cs9 Cs2 83.88(4) . . ?
Cs1 Cs9 Cs2 54.77(4) . . ?
Nb1 Cs9 Cs2 88.23(5) . . ?
Cs3 Cs9 Cs2 62.07(4) 6_556 . ?
As1 Nb1 As2 113.03(10) . . ?
As1 Nb1 As6 109.08(10) . 7_565 ?
As2 Nb1 As6 113.42(10) . 7_565 ?
As1 Nb1 As5 107.18(10) . . ?
As2 Nb1 As5 114.25(10) . . ?
As6 Nb1 As5 98.83(9) 7_565 . ?
As1 Nb1 Nb2 131.53(10) . 7_565 ?
As2 Nb1 Nb2 115.42(9) . 7_565 ?
As6 Nb1 Nb2 51.26(6) 7_565 7_565 ?
As5 Nb1 Nb2 50.06(6) . 7_565 ?
As1 Nb1 Cs1 79.37(7) . . ?
As2 Nb1 Cs1 69.37(6) . . ?
As6 Nb1 Cs1 167.76(8) 7_565 . ?
As5 Nb1 Cs1 69.75(6) . . ?
Nb2 Nb1 Cs1 116.52(6) 7_565 . ?
As1 Nb1 Cs2 77.55(7) . 6_656 ?
As2 Nb1 Cs2 68.51(7) . 6_656 ?
As6 Nb1 Cs2 73.36(7) 7_565 6_656 ?
As5 Nb1 Cs2 172.01(7) . 6_656 ?
Nb2 Nb1 Cs2 121.98(6) 7_565 6_656 ?
Cs1 Nb1 Cs2 117.88(5) . 6_656 ?
As1 Nb1 Cs7 68.07(7) . 3 ?
As2 Nb1 Cs7 174.74(8) . 3 ?
As6 Nb1 Cs7 61.79(7) 7_565 3 ?
As5 Nb1 Cs7 69.59(7) . 3 ?
Nb2 Nb1 Cs7 63.83(5) 7_565 3 ?
Cs1 Nb1 Cs7 115.79(5) . 3 ?
Cs2 Nb1 Cs7 107.19(5) 6_656 3 ?
As1 Nb1 Cs9 142.93(8) . . ?
As2 Nb1 Cs9 61.53(7) . . ?
As6 Nb1 Cs9 105.95(8) 7_565 . ?
As5 Nb1 Cs9 54.97(7) . . ?
Nb2 Nb1 Cs9 65.86(5) 7_565 . ?
Cs1 Nb1 Cs9 64.22(4) . . ?
Cs2 Nb1 Cs9 124.80(6) 6_656 . ?
Cs7 Nb1 Cs9 120.99(5) 3 . ?
As1 Nb1 Cs8 142.48(8) . 7_565 ?
As2 Nb1 Cs8 60.68(6) . 7_565 ?
As6 Nb1 Cs8 54.37(7) 7_565 7_565 ?
As5 Nb1 Cs8 108.59(7) . 7_565 ?
Nb2 Nb1 Cs8 68.53(5) 7_565 7_565 ?
Cs1 Nb1 Cs8 123.85(6) . 7_565 ?
Cs2 Nb1 Cs8 65.67(4) 6_656 7_565 ?
Cs7 Nb1 Cs8 115.11(5) 3 7_565 ?
Cs9 Nb1 Cs8 70.39(4) . 7_565 ?
As1 Nb1 Cs5 54.65(7) . . ?
As2 Nb1 Cs5 124.74(7) . . ?
As6 Nb1 Cs5 121.48(8) 7_565 . ?
As5 Nb1 Cs5 53.30(6) . . ?
Nb2 Nb1 Cs5 94.98(6) 7_565 . ?
Cs1 Nb1 Cs5 55.67(4) . . ?
Cs2 Nb1 Cs5 132.13(6) 6_656 . ?
Cs7 Nb1 Cs5 60.30(4) 3 . ?
Cs9 Nb1 Cs5 96.37(5) . . ?
Cs8 Nb1 Cs5 161.82(5) 7_565 . ?
As1 Nb1 Cs6 56.60(7) . 6_656 ?
As2 Nb1 Cs6 122.11(8) . 6_656 ?
As6 Nb1 Cs6 53.90(6) 7_565 6_656 ?
As5 Nb1 Cs6 123.26(8) . 6_656 ?
Nb2 Nb1 Cs6 97.25(6) 7_565 6_656 ?
Cs1 Nb1 Cs6 135.83(6) . 6_656 ?
Cs2 Nb1 Cs6 53.61(4) 6_656 6_656 ?
Cs7 Nb1 Cs6 53.75(4) 3 6_656 ?
Cs9 Nb1 Cs6 159.83(5) . 6_656 ?
Cs8 Nb1 Cs6 93.71(5) 7_565 6_656 ?
Cs5 Nb1 Cs6 96.03(5) . 6_656 ?
As3 Nb2 As4 111.86(10) . . ?
As3 Nb2 As5 107.60(10) . 7_566 ?
As4 Nb2 As5 114.00(10) . 7_566 ?
As3 Nb2 As6 111.19(10) . . ?
As4 Nb2 As6 112.98(10) . . ?
As5 Nb2 As6 98.41(9) 7_566 . ?
As3 Nb2 Nb1 133.42(10) . 7_566 ?
As4 Nb2 Nb1 114.70(9) . 7_566 ?
As5 Nb2 Nb1 50.93(6) 7_566 7_566 ?
As6 Nb2 Nb1 49.95(6) . 7_566 ?
As3 Nb2 Cs1 74.78(7) . . ?
As4 Nb2 Cs1 78.18(7) . . ?
As5 Nb2 Cs1 164.29(9) 7_566 . ?
As6 Nb2 Cs1 66.80(6) . . ?
Nb1 Nb2 Cs1 115.87(6) 7_566 . ?
As3 Nb2 Cs3 77.07(7) . 4_456 ?
As4 Nb2 Cs3 70.61(7) . 4_456 ?
As5 Nb2 Cs3 69.51(6) 7_566 4_456 ?
As6 Nb2 Cs3 167.37(7) . 4_456 ?
Nb1 Nb2 Cs3 117.42(6) 7_566 4_456 ?
Cs1 Nb2 Cs3 125.56(5) . 4_456 ?
As3 Nb2 Cs7 65.30(7) . 5_556 ?
As4 Nb2 Cs7 173.40(8) . 5_556 ?
As5 Nb2 Cs7 72.57(7) 7_566 5_556 ?
As6 Nb2 Cs7 64.17(7) . 5_556 ?
Nb1 Nb2 Cs7 68.53(5) 7_566 5_556 ?
Cs1 Nb2 Cs7 95.25(5) . 5_556 ?
Cs3 Nb2 Cs7 113.54(6) 4_456 5_556 ?
As3 Nb2 Cs9 140.61(9) . 7_566 ?
As4 Nb2 Cs9 59.45(7) . 7_566 ?
As5 Nb2 Cs9 56.30(7) 7_566 7_566 ?
As6 Nb2 Cs9 106.93(8) . 7_566 ?
Nb1 Nb2 Cs9 68.21(5) 7_566 7_566 ?
Cs1 Nb2 Cs9 131.28(6) . 7_566 ?
Cs3 Nb2 Cs9 63.72(4) 4_456 7_566 ?
Cs7 Nb2 Cs9 126.71(5) 5_556 7_566 ?
As3 Nb2 Cs8 142.76(8) . . ?
As4 Nb2 Cs8 60.69(7) . . ?
As5 Nb2 Cs8 108.32(8) 7_566 . ?
As6 Nb2 Cs8 53.75(7) . . ?
Nb1 Nb2 Cs8 67.41(5) 7_566 . ?
Cs1 Nb2 Cs8 67.97(4) . . ?
Cs3 Nb2 Cs8 125.25(6) 4_456 . ?
Cs7 Nb2 Cs8 117.52(5) 5_556 . ?
Cs9 Nb2 Cs8 70.72(5) 7_566 . ?
As3 Nb2 Cs4 52.20(6) . 7_566 ?
As4 Nb2 Cs4 129.43(8) . 7_566 ?
As5 Nb2 Cs4 55.44(6) 7_566 7_566 ?
As6 Nb2 Cs4 117.44(8) . 7_566 ?
Nb1 Nb2 Cs4 95.11(6) 7_566 7_566 ?
Cs1 Nb2 Cs4 125.39(6) . 7_566 ?
Cs3 Nb2 Cs4 59.33(4) 4_456 7_566 ?
Cs7 Nb2 Cs4 54.24(4) 5_556 7_566 ?
Cs9 Nb2 Cs4 101.01(5) 7_566 7_566 ?
Cs8 Nb2 Cs4 162.31(5) . 7_566 ?
As3 Nb2 Cs2 51.57(6) . . ?
As4 Nb2 Cs2 60.97(7) . . ?
As5 Nb2 Cs2 136.17(8) 7_566 . ?
As6 Nb2 Cs2 124.34(7) . . ?
Nb1 Nb2 Cs2 172.18(7) 7_566 . ?
Cs1 Nb2 Cs2 57.71(4) . . ?
Cs3 Nb2 Cs2 68.22(4) 4_456 . ?
Cs7 Nb2 Cs2 115.09(5) 5_556 . ?
Cs9 Nb2 Cs2 111.97(5) 7_566 . ?
Cs8 Nb2 Cs2 105.04(5) . . ?
Cs4 Nb2 Cs2 92.52(5) 7_566 . ?
Nb1 As1 Cs5 91.14(8) . . ?
Nb1 As1 Cs4 150.57(10) . 6_656 ?
Cs5 As1 Cs4 116.88(7) . 6_656 ?
Nb1 As1 Cs9 140.18(10) . 3 ?
Cs5 As1 Cs9 62.79(5) . 3 ?
Cs4 As1 Cs9 66.77(6) 6_656 3 ?
Nb1 As1 Cs3 93.61(9) . . ?
Cs5 As1 Cs3 110.14(7) . . ?
Cs4 As1 Cs3 69.35(5) 6_656 . ?
Cs9 As1 Cs3 122.56(7) 3 . ?
Nb1 As1 Cs6 90.27(8) . 6_656 ?
Cs5 As1 Cs6 128.44(7) . 6_656 ?
Cs4 As1 Cs6 79.46(6) 6_656 6_656 ?
Cs9 As1 Cs6 84.74(6) 3 6_656 ?
Cs3 As1 Cs6 121.18(7) . 6_656 ?
Nb1 As1 Cs7 76.26(7) . 3 ?
Cs5 As1 Cs7 69.27(5) . 3 ?
Cs4 As1 Cs7 120.40(7) 6_656 3 ?
Cs9 As1 Cs7 66.77(5) 3 3 ?
Cs3 As1 Cs7 169.77(8) . 3 ?
Cs6 As1 Cs7 61.14(5) 6_656 3 ?
Nb1 As1 Cs1 63.58(7) . . ?
Cs5 As1 Cs1 59.88(5) . . ?
Cs4 As1 Cs1 121.39(6) 6_656 . ?
Cs9 As1 Cs1 117.19(7) 3 . ?
Cs3 As1 Cs1 61.04(5) . . ?
Cs6 As1 Cs1 153.62(7) 6_656 . ?
Cs7 As1 Cs1 112.03(6) 3 . ?
Nb1 As1 Cs2 66.14(7) . 6_656 ?
Cs5 As1 Cs2 157.11(8) . 6_656 ?
Cs4 As1 Cs2 85.23(6) 6_656 6_656 ?
Cs9 As1 Cs2 137.35(7) 3 6_656 ?
Cs3 As1 Cs2 70.55(5) . 6_656 ?
Cs6 As1 Cs2 57.96(5) 6_656 6_656 ?
Cs7 As1 Cs2 105.82(6) 3 6_656 ?
Cs1 As1 Cs2 104.65(6) . 6_656 ?
Nb1 As2 Cs5 134.86(9) . 3_545 ?
Nb1 As2 Cs1 70.42(7) . . ?
Cs5 As2 Cs1 116.25(7) 3_545 . ?
Nb1 As2 Cs2 72.50(7) . 6_656 ?
Cs5 As2 Cs2 122.52(7) 3_545 6_656 ?
Cs1 As2 Cs2 120.99(7) . 6_656 ?
Nb1 As2 Cs9 82.28(8) . . ?
Cs5 As2 Cs9 62.16(5) 3_545 . ?
Cs1 As2 Cs9 69.64(5) . . ?
Cs2 As2 Cs9 145.17(7) 6_656 . ?
Nb1 As2 Cs8 84.08(7) . 7_565 ?
Cs5 As2 Cs8 65.04(5) 3_545 7_565 ?
Cs1 As2 Cs8 143.46(7) . 7_565 ?
Cs2 As2 Cs8 72.36(5) 6_656 7_565 ?
Cs9 As2 Cs8 81.65(6) . 7_565 ?
Nb1 As2 Cs3 87.76(8) . . ?
Cs5 As2 Cs3 136.37(7) 3_545 . ?
Cs1 As2 Cs3 62.42(5) . . ?
Cs2 As2 Cs3 71.97(5) 6_656 . ?
Cs9 As2 Cs3 131.61(7) . . ?
Cs8 As2 Cs3 144.24(7) 7_565 . ?
Nb1 As2 Cs4 160.13(9) . 3_545 ?
Cs5 As2 Cs4 64.51(5) 3_545 3_545 ?
Cs1 As2 Cs4 98.20(6) . 3_545 ?
Cs2 As2 Cs4 101.75(6) 6_656 3_545 ?
Cs9 As2 Cs4 109.62(7) . 3_545 ?
Cs8 As2 Cs4 112.79(7) 7_565 3_545 ?
Cs3 As2 Cs4 72.42(5) . 3_545 ?
Nb2 As3 Cs6 172.32(11) . 8 ?
Nb2 As3 Cs4 94.40(8) . 7_566 ?
Cs6 As3 Cs4 86.00(7) 8 7_566 ?
Nb2 As3 Cs2 95.66(9) . . ?
Cs6 As3 Cs2 89.69(6) 8 . ?
Cs4 As3 Cs2 132.34(8) 7_566 . ?
Nb2 As3 Cs7 77.19(7) . 5_556 ?
Cs6 As3 Cs7 96.12(7) 8 5_556 ?
Cs4 As3 Cs7 64.68(5) 7_566 5_556 ?
Cs2 As3 Cs7 162.55(8) . 5_556 ?
Nb2 As3 Cs1 66.26(7) . . ?
Cs6 As3 Cs1 111.35(6) 8 . ?
Cs4 As3 Cs1 156.43(7) 7_566 . ?
Cs2 As3 Cs1 65.96(5) . . ?
Cs7 As3 Cs1 96.63(6) 5_556 . ?
Nb2 As3 Cs7 109.02(9) . . ?
Cs6 As3 Cs7 64.19(5) 8 . ?
Cs4 As3 Cs7 116.36(7) 7_566 . ?
Cs2 As3 Cs7 103.88(6) . . ?
Cs7 As3 Cs7 64.59(5) 5_556 . ?
Cs1 As3 Cs7 62.12(5) . . ?
Nb2 As3 Cs3 67.14(7) . 4_456 ?
Cs6 As3 Cs3 119.70(7) 8 4_456 ?
Cs4 As3 Cs3 65.48(5) 7_566 4_456 ?
Cs2 As3 Cs3 76.10(6) . 4_456 ?
Cs7 As3 Cs3 114.46(6) 5_556 4_456 ?
Cs1 As3 Cs3 114.70(7) . 4_456 ?
Cs7 As3 Cs3 176.07(8) . 4_456 ?
Nb2 As4 Cs9 83.84(7) . 7_566 ?
Nb2 As4 Cs5 123.54(9) . . ?
Cs9 As4 Cs5 139.07(8) 7_566 . ?
Nb2 As4 Cs6 138.02(10) . . ?
Cs9 As4 Cs6 111.06(7) 7_566 . ?
Cs5 As4 Cs6 70.53(5) . . ?
Nb2 As4 Cs8 84.69(8) . . ?
Cs9 As4 Cs8 83.26(6) 7_566 . ?
Cs5 As4 Cs8 71.29(6) . . ?
Cs6 As4 Cs8 134.41(7) . . ?
Nb2 As4 Cs3 71.97(7) . 4_456 ?
Cs9 As4 Cs3 69.39(5) 7_566 4_456 ?
Cs5 As4 Cs3 143.16(7) . 4_456 ?
Cs6 As4 Cs3 77.12(6) . 4_456 ?
Cs8 As4 Cs3 145.37(7) . 4_456 ?
Nb2 As4 Cs1 63.56(7) . . ?
Cs9 As4 Cs1 139.38(7) 7_566 . ?
Cs5 As4 Cs1 60.44(5) . . ?
Cs6 As4 Cs1 109.42(6) . . ?
Cs8 As4 Cs1 70.84(5) . . ?
Cs3 As4 Cs1 117.47(7) 4_456 . ?
Nb2 As4 Cs2 85.93(8) . . ?
Cs9 As4 Cs2 144.10(8) 7_566 . ?
Cs5 As4 Cs2 73.65(5) . . ?
Cs6 As4 Cs2 58.60(5) . . ?
Cs8 As4 Cs2 129.86(7) . . ?
Cs3 As4 Cs2 74.73(6) 4_456 . ?
Cs1 As4 Cs2 60.96(5) . . ?
Nb2 As4 Cs8 156.83(10) . 5_566 ?
Cs9 As4 Cs8 80.94(6) 7_566 5_566 ?
Cs5 As4 Cs8 62.48(5) . 5_566 ?
Cs6 As4 Cs8 64.50(5) . 5_566 ?
Cs8 As4 Cs8 76.28(6) . 5_566 ?
Cs3 As4 Cs8 117.91(7) 4_456 5_566 ?
Cs1 As4 Cs8 120.39(6) . 5_566 ?
Cs2 As4 Cs8 116.42(6) . 5_566 ?
Nb2 As5 Nb1 79.02(8) 7_565 . ?
Nb2 As5 Cs9 85.87(8) 7_565 . ?
Nb1 As5 Cs9 87.35(8) . . ?
Nb2 As5 Cs5 138.91(10) 7_565 . ?
Nb1 As5 Cs5 90.67(7) . . ?
Cs9 As5 Cs5 133.73(7) . . ?
Nb2 As5 Cs1 141.72(9) 7_565 . ?
Nb1 As5 Cs1 69.13(6) . . ?
Cs9 As5 Cs1 72.33(5) . . ?
Cs5 As5 Cs1 63.94(5) . . ?
Nb2 As5 Cs4 89.91(7) 7_565 . ?
Nb1 As5 Cs4 133.28(9) . . ?
Cs9 As5 Cs4 137.41(7) . . ?
Cs5 As5 Cs4 68.57(5) . . ?
Cs1 As5 Cs4 127.40(7) . . ?
Nb2 As5 Cs3 72.04(7) 7_565 6_556 ?
Nb1 As5 Cs3 144.68(9) . 6_556 ?
Cs9 As5 Cs3 71.04(6) . 6_556 ?
Cs5 As5 Cs3 124.50(7) . 6_556 ?
Cs1 As5 Cs3 125.90(7) . 6_556 ?
Cs4 As5 Cs3 67.38(5) . 6_556 ?
Nb2 As5 Cs7 70.20(7) 7_565 3 ?
Nb1 As5 Cs7 73.41(7) . 3 ?
Cs9 As5 Cs7 151.49(7) . 3 ?
Cs5 As5 Cs7 68.73(5) . 3 ?
Cs1 As5 Cs7 117.67(6) . 3 ?
Cs4 As5 Cs7 60.21(5) . 3 ?
Cs3 As5 Cs7 113.61(6) 6_556 3 ?
Nb2 As5 Cs2 140.63(9) 7_565 . ?
Nb1 As5 Cs2 131.12(8) . . ?
Cs9 As5 Cs2 73.18(6) . . ?
Cs5 As5 Cs2 73.80(5) . . ?
Cs1 As5 Cs2 62.36(4) . . ?
Cs4 As5 Cs2 84.14(5) . . ?
Cs3 As5 Cs2 69.76(5) 6_556 . ?
Cs7 As5 Cs2 135.31(7) 3 . ?
Nb1 As6 Nb2 78.79(8) 7_566 . ?
Nb1 As6 Cs1 147.25(9) 7_566 . ?
Nb2 As6 Cs1 70.45(6) . . ?
Nb1 As6 Cs8 89.63(8) 7_566 . ?
Nb2 As6 Cs8 89.79(8) . . ?
Cs1 As6 Cs8 79.52(6) . . ?
Nb1 As6 Cs6 91.78(7) 7_566 4_556 ?
Nb2 As6 Cs6 140.89(10) . 4_556 ?
Cs1 As6 Cs6 119.19(7) . 4_556 ?
Cs8 As6 Cs6 128.38(7) . 4_556 ?
Nb1 As6 Cs7 80.53(7) 7_566 5_556 ?
Nb2 As6 Cs7 76.32(7) . 5_556 ?
Cs1 As6 Cs7 102.24(7) . 5_556 ?
Cs8 As6 Cs7 164.26(7) . 5_556 ?
Cs6 As6 Cs7 64.67(5) 4_556 5_556 ?
Nb1 As6 Cs2 68.26(6) 7_566 4_556 ?
Nb2 As6 Cs2 142.38(9) . 4_556 ?
Cs1 As6 Cs2 134.76(7) . 4_556 ?
Cs8 As6 Cs2 72.85(6) . 4_556 ?
Cs6 As6 Cs2 60.16(5) 4_556 4_556 ?
Cs7 As6 Cs2 114.00(6) 5_556 4_556 ?
Nb1 As6 Cs3 141.10(9) 7_566 . ?
Nb2 As6 Cs3 131.84(8) . . ?
Cs1 As6 Cs3 63.17(4) . . ?
Cs8 As6 Cs3 70.31(5) . . ?
Cs6 As6 Cs3 77.03(5) 4_556 . ?
Cs7 As6 Cs3 124.65(7) 5_556 . ?
Cs2 As6 Cs3 73.98(5) 4_556 . ?

loop_
_geom_bond_atom_site_label_1
_geom_bond_atom_site_label_2
_geom_bond_distance
_geom_bond_site_symmetry_2
_geom_bond_publ_flag
Cs1 As6 3.510(2) . ?
Cs1 Nb2 3.598(2) . ?
Cs1 As2 3.639(3) . ?
Cs1 Nb1 3.663(2) . ?
Cs1 As5 3.678(2) . ?
Cs1 As3 3.793(3) . ?
Cs1 Cs5 3.810(2) . ?
Cs1 Cs7 3.926(2) . ?
Cs1 As4 3.934(3) . ?
Cs1 Cs3 3.949(2) . ?
Cs1 Cs2 4.017(2) . ?
Cs1 As1 4.020(3) . ?
Cs2 As3 3.578(3) . ?
Cs2 As2 3.713(3) 6_556 ?
Cs2 Cs6 3.802(2) . ?
Cs2 Nb1 3.806(2) 6_556 ?
Cs2 As6 3.926(3) 4_456 ?
Cs2 As4 3.984(3) . ?
Cs2 As5 4.056(2) . ?
Cs2 As1 4.064(3) 6_556 ?
Cs2 Cs8 4.432(2) 4_456 ?
Cs2 Cs9 4.502(2) . ?
Cs2 Cs3 4.516(2) 6_556 ?
Cs3 As1 3.742(3) . ?
Cs3 As5 3.835(3) 6_656 ?
Cs3 As4 3.863(3) 4_556 ?
Cs3 Nb2 3.895(2) 4_556 ?
Cs3 As2 3.964(3) . ?
Cs3 As6 3.990(2) . ?
Cs3 As3 4.119(3) 4_556 ?
Cs3 Cs4 4.174(3) 6_656 ?
Cs3 Cs9 4.246(2) 6_656 ?
Cs3 Cs8 4.340(2) . ?
Cs3 Cs2 4.516(2) 6_656 ?
Cs4 As3 3.547(3) 7_565 ?
Cs4 As1 3.591(3) 6_556 ?
Cs4 As5 3.686(3) . ?
Cs4 Cs7 3.873(2) 3 ?
Cs4 As2 3.964(3) 3 ?
Cs4 Cs9 4.022(2) 8_565 ?
Cs4 Cs5 4.059(2) . ?
Cs4 Cs3 4.174(3) 6_556 ?
Cs4 Nb2 4.477(2) 7_565 ?
Cs4 Cs3 4.684(3) 3 ?
Cs4 Cs6 4.704(2) . ?
Cs4 Cs8 4.798(2) 6_556 ?
Cs5 As5 3.514(3) . ?
Cs5 As1 3.575(3) . ?
Cs5 As4 3.617(3) . ?
Cs5 As2 3.621(3) 3 ?
Cs5 Cs9 3.799(2) 3 ?
Cs5 Cs8 3.988(2) 5_566 ?
Cs5 Cs7 4.269(2) 3 ?
Cs5 Cs6 4.271(2) . ?
Cs5 Cs8 4.337(2) . ?
Cs5 Nb1 4.382(2) . ?
Cs6 As3 3.532(3) 8_565 ?
Cs6 As6 3.645(3) 4_456 ?
Cs6 As1 3.765(3) 6_556 ?
Cs6 As4 3.776(3) . ?
Cs6 Cs7 3.911(2) 8_565 ?
Cs6 Cs8 4.177(2) 5_566 ?
Cs6 Nb1 4.509(2) 6_556 ?
Cs6 Cs3 4.763(2) 4_456 ?
Cs6 Cs4 4.828(2) 2_465 ?
Cs7 As6 3.667(3) 5_556 ?
Cs7 As3 3.688(3) 5_556 ?
Cs7 As3 3.815(3) . ?
Cs7 Cs4 3.873(2) 3_545 ?
Cs7 Cs6 3.911(2) 8 ?
Cs7 As1 3.920(3) 3_545 ?
Cs7 Nb2 3.959(3) 5_556 ?
Cs7 Cs7 4.010(3) 5_556 ?
Cs7 As5 4.014(3) 3_545 ?
Cs7 Nb1 4.105(2) 3_545 ?
Cs7 Cs9 4.205(2) . ?
Cs8 As6 3.518(3) . ?
Cs8 As2 3.793(3) 7_566 ?
Cs8 As4 3.820(3) . ?
Cs8 Cs5 3.989(2) 5_566 ?
Cs8 As4 4.041(3) 5_566 ?
Cs8 Cs6 4.177(2) 5_566 ?
Cs8 Nb1 4.328(2) 7_566 ?
Cs8 Nb2 4.362(3) . ?
Cs8 Cs2 4.432(2) 4_556 ?
Cs9 As5 3.453(3) . ?
Cs9 As4 3.586(3) 7_565 ?
Cs9 As1 3.714(3) 3_545 ?
Cs9 As2 3.737(3) . ?
Cs9 Cs5 3.799(2) 3_545 ?
Cs9 Cs4 4.022(2) 8 ?
Cs9 Nb2 4.140(2) 7_565 ?
Cs9 Nb1 4.212(2) . ?
Cs9 Cs3 4.246(2) 6_556 ?
Nb1 As1 2.464(3) . ?
Nb1 As2 2.510(3) . ?
Nb1 As6 2.544(2) 7_565 ?
Nb1 As5 2.578(3) . ?
Nb1 Nb2 3.260(2) 7_565 ?
Nb1 Cs2 3.806(2) 6_656 ?
Nb1 Cs7 4.105(2) 3 ?
Nb1 Cs8 4.328(2) 7_565 ?
Nb1 Cs6 4.509(2) 6_656 ?
Nb2 As3 2.472(3) . ?
Nb2 As4 2.489(3) . ?
Nb2 As5 2.546(2) 7_566 ?
Nb2 As6 2.592(3) . ?
Nb2 Nb1 3.260(2) 7_566 ?
Nb2 Cs3 3.894(2) 4_456 ?
Nb2 Cs7 3.959(3) 5_556 ?
Nb2 Cs9 4.140(2) 7_566 ?
Nb2 Cs4 4.476(2) 7_566 ?
As1 Cs4 3.592(3) 6_656 ?
As1 Cs9 3.714(3) 3 ?
As1 Cs6 3.765(3) 6_656 ?
As1 Cs7 3.920(3) 3 ?
As1 Cs2 4.064(3) 6_656 ?
As2 Cs5 3.621(3) 3_545 ?
As2 Cs2 3.713(3) 6_656 ?
As2 Cs8 3.793(3) 7_565 ?
As2 Cs4 3.964(3) 3_545 ?
As3 Cs6 3.532(3) 8 ?
As3 Cs4 3.547(3) 7_566 ?
As3 Cs7 3.688(3) 5_556 ?
As3 Cs3 4.119(3) 4_456 ?
As4 Cs9 3.586(3) 7_566 ?
As4 Cs3 3.863(3) 4_456 ?
As4 Cs8 4.041(3) 5_566 ?
As5 Nb2 2.546(2) 7_565 ?
As5 Cs3 3.835(3) 6_556 ?
As5 Cs7 4.014(3) 3 ?
As6 Nb1 2.544(2) 7_566 ?
As6 Cs6 3.645(3) 4_556 ?
As6 Cs7 3.667(3) 5_556 ?
As6 Cs2 3.926(3) 4_556 ?
